data_4084307
loop_
_publ_author_name
'Ueno, Atsushi'
'Kayaki, Yoshihito'
'Ikariya, Takao'

_publ_section_title
;
 Heterolysis of NH-Indoles by Bifunctional Amido Complexes and
 Applications to Carboxylation with Carbon Dioxide
;
_journal_issue 17
_journal_name_full Organometallics
_journal_page_first 4479
_journal_paper_doi 10.1021/om500695a
_journal_volume 33
_journal_year 2014
_chemical_formula_moiety 'C39 H40 N2 Ru'
_chemical_formula_sum 'C39 H40 N2 Ru'
_chemical_formula_weight 637.83
_space_group_IT_number 14
_symmetry_cell_setting monoclinic
_symmetry_Int_Tables_number 14
_symmetry_space_group_name_Hall '-P 2yn'
_symmetry_space_group_name_H-M 'P 1 21/n 1'
_atom_sites_solution_hydrogens geom
_atom_sites_solution_primary direct
_atom_sites_solution_secondary difmap
_cell_angle_alpha 90.0000
_cell_angle_beta 100.226(4)
_cell_angle_gamma 90.0000
_cell_formula_units_Z 4
_cell_length_a 10.5087(19)
_cell_length_b 16.654(3)
_cell_length_c 17.599(4)
_cell_measurement_temperature 93
_cell_measurement_theta_max 27.49
_cell_measurement_theta_min 3.04
_cell_volume 3031.1(10)
_computing_cell_refinement CrystalClear
_computing_data_collection 'CrystalClear (Rigaku Inc., 2008)'
_computing_data_reduction CrystalClear
_computing_molecular_graphics 'CrystalStructure 4.0'
_computing_publication_material 'CrystalStructure 4.0 (Rigaku, 2010)'
_computing_structure_refinement 'CRYSTALS (Carruthers, et al., 1999)'
_computing_structure_solution 'SIR2002 (Burla, et al., 2003)'
_diffrn_ambient_temperature 93
_diffrn_detector_area_resol_mean 7.111
_diffrn_measured_fraction_theta_full 0.996
_diffrn_measured_fraction_theta_max 0.996
_diffrn_measurement_device_type 'Rigaku Saturn724'
_diffrn_measurement_method \w
_diffrn_radiation_type 'Mo K\a'
_diffrn_radiation_wavelength 0.71075
_diffrn_reflns_av_R_equivalents 0.0456
_diffrn_reflns_limit_h_max 10
_diffrn_reflns_limit_h_min -13
_diffrn_reflns_limit_k_max 21
_diffrn_reflns_limit_k_min -21
_diffrn_reflns_limit_l_max 22
_diffrn_reflns_limit_l_min -22
_diffrn_reflns_number 24736
_diffrn_reflns_theta_full 27.47
_diffrn_reflns_theta_max 27.48
_diffrn_standards_number 0
_exptl_absorpt_coefficient_mu 0.548
_exptl_absorpt_correction_T_max 0.962
_exptl_absorpt_correction_T_min 0.873
_exptl_absorpt_correction_type multi-scan
_exptl_absorpt_process_details 'REQAB (Rigaku, 1998)'
_exptl_crystal_colour orange
_exptl_crystal_density_diffrn 1.398
_exptl_crystal_density_method 'not measured'
_exptl_crystal_description prism
_exptl_crystal_F_000 1328.00
_exptl_crystal_size_max 0.110
_exptl_crystal_size_mid 0.110
_exptl_crystal_size_min 0.070
_refine_diff_density_max 1.060
_refine_diff_density_min -0.739
_refine_ls_extinction_method none
_refine_ls_goodness_of_fit_ref 1.000
_refine_ls_hydrogen_treatment constr
_refine_ls_number_parameters 419
_refine_ls_number_reflns 6935
_refine_ls_R_factor_gt 0.0354
_refine_ls_shift/su_max 0.000
_refine_ls_structure_factor_coef Fsqd
_refine_ls_weighting_details 'w = 1/[0.0010Fo^2^ + 0.9000\s(Fo^2^)]/(4Fo^2^)'
_refine_ls_weighting_scheme calc
_refine_ls_wR_factor_ref 0.0995
_reflns_number_gt 5480
_reflns_number_total 6935
_reflns_threshold_expression F^2^>2.0\s(F^2^)
_cod_data_source_file om500695a_si_002.cif
_cod_data_source_block 3d
_cod_original_cell_volume 3031.0(10)
_cod_database_code 4084307

loop_
_symmetry_equiv_pos_site_id
_symmetry_equiv_pos_as_xyz
1 +X,+Y,+Z
2 1/2-X,1/2+Y,1/2-Z
3 -X,-Y,-Z
4 1/2+X,1/2-Y,1/2+Z

loop_
_atom_site_label
_atom_site_type_symbol
_atom_site_fract_x
_atom_site_fract_y
_atom_site_fract_z
_atom_site_U_iso_or_equiv
_atom_site_adp_type
_atom_site_occupancy
_atom_site_symmetry_multiplicity
_atom_site_calc_flag
_atom_site_refinement_flags
Ru1 Ru -0.10303(2) 0.113190(10) 0.732880(10) 0.01176(6) Uani 1.0 4 d .
N1 N 0.03690(19) 0.10711(11) 0.83685(12) 0.0141(5) Uani 1.0 4 d .
N2 N -0.0673(2) 0.23767(11) 0.74791(12) 0.0154(5) Uani 1.0 4 d .
C1 C -0.2270(3) 0.06970(14) 0.62477(14) 0.0179(6) Uani 1.0 4 d .
C2 C -0.2889(3) 0.13418(14) 0.65619(15) 0.0172(6) Uani 1.0 4 d .
C3 C -0.3204(3) 0.12927(14) 0.73288(15) 0.0178(6) Uani 1.0 4 d .
C4 C -0.2772(3) 0.06181(14) 0.77881(14) 0.0178(6) Uani 1.0 4 d .
C5 C -0.2025(3) -0.00052(14) 0.74968(14) 0.0178(6) Uani 1.0 4 d .
C6 C -0.1793(3) 0.00251(14) 0.67287(15) 0.0171(6) Uani 1.0 4 d .
C7 C -0.2191(3) 0.06889(17) 0.53993(15) 0.0278(8) Uani 1.0 4 d .
C8 C -0.3272(3) 0.20882(15) 0.60796(16) 0.0263(7) Uani 1.0 4 d .
C9 C -0.3948(3) 0.19661(17) 0.76135(16) 0.0259(8) Uani 1.0 4 d .
C10 C -0.3062(3) 0.05225(18) 0.85983(16) 0.0323(8) Uani 1.0 4 d .
C11 C -0.1619(3) -0.07240(15) 0.80008(17) 0.0260(7) Uani 1.0 4 d .
C12 C -0.1077(3) -0.06460(15) 0.64113(17) 0.0271(8) Uani 1.0 4 d .
C13 C 0.0682(3) 0.10784(13) 0.69189(14) 0.0143(6) Uani 1.0 4 d .
C14 C 0.0830(3) 0.12088(14) 0.61503(15) 0.0183(7) Uani 1.0 4 d .
C15 C 0.2029(3) 0.11513(13) 0.59160(15) 0.0203(7) Uani 1.0 4 d .
C16 C 0.3127(3) 0.09905(14) 0.64501(15) 0.0190(7) Uani 1.0 4 d .
C17 C 0.3026(3) 0.08761(14) 0.72203(15) 0.0187(7) Uani 1.0 4 d .
C18 C 0.1817(3) 0.09106(13) 0.74483(14) 0.0146(6) Uani 1.0 4 d .
C19 C 0.1696(3) 0.07575(14) 0.82850(14) 0.0151(6) Uani 1.0 4 d .
C20 C 0.1707(3) -0.01448(13) 0.84770(14) 0.0147(6) Uani 1.0 4 d .
C21 C 0.1897(3) -0.07270(14) 0.79460(15) 0.0180(7) Uani 1.0 4 d .
C22 C 0.1856(3) -0.15413(14) 0.81304(16) 0.0219(7) Uani 1.0 4 d .
C23 C 0.1613(3) -0.17759(15) 0.88419(16) 0.0249(7) Uani 1.0 4 d .
C24 C 0.1428(3) -0.11988(14) 0.93831(16) 0.0254(7) Uani 1.0 4 d .
C25 C 0.1480(3) -0.03903(15) 0.92036(15) 0.0209(7) Uani 1.0 4 d .
C26 C 0.2747(3) 0.12391(14) 0.88196(15) 0.0171(6) Uani 1.0 4 d .
C27 C 0.3732(3) 0.08888(16) 0.93456(16) 0.0244(7) Uani 1.0 4 d .
C28 C 0.4703(3) 0.13585(18) 0.97783(18) 0.0310(8) Uani 1.0 4 d .
C29 C 0.4707(3) 0.21777(18) 0.96749(18) 0.0328(8) Uani 1.0 4 d .
C30 C 0.3735(3) 0.25366(16) 0.91532(17) 0.0289(8) Uani 1.0 4 d .
C31 C 0.2766(3) 0.20749(15) 0.87271(15) 0.0218(7) Uani 1.0 4 d .
C32 C -0.0190(3) 0.29050(14) 0.70031(15) 0.0184(7) Uani 1.0 4 d .
C33 C 0.0056(3) 0.36494(15) 0.73387(16) 0.0213(7) Uani 1.0 4 d .
C34 C -0.0270(3) 0.35970(14) 0.80863(15) 0.0186(6) Uani 1.0 4 d .
C35 C -0.0222(3) 0.41270(15) 0.87169(17) 0.0245(7) Uani 1.0 4 d .
C36 C -0.0624(3) 0.38622(15) 0.93748(17) 0.0257(7) Uani 1.0 4 d .
C37 C -0.1108(3) 0.30817(15) 0.94258(15) 0.0225(7) Uani 1.0 4 d .
C38 C -0.1173(3) 0.25511(14) 0.88179(14) 0.0168(6) Uani 1.0 4 d .
C39 C -0.0737(3) 0.27994(13) 0.81476(14) 0.0157(6) Uani 1.0 4 d .
H1 H 0.0728 0.1537 0.8661 0.0173 Uiso 1.0 4 calc R
H2 H 0.0310 0.0710 0.8793 0.0172 Uiso 1.0 4 calc R
H3 H -0.2155 0.1230 0.5217 0.0331 Uiso 1.0 4 calc R
H4 H -0.1427 0.0406 0.5324 0.0327 Uiso 1.0 4 calc R
H5 H -0.2940 0.0425 0.5116 0.0332 Uiso 1.0 4 calc R
H6 H -0.3864 0.1946 0.5619 0.0310 Uiso 1.0 4 calc R
H7 H -0.3680 0.2464 0.6374 0.0309 Uiso 1.0 4 calc R
H8 H -0.2514 0.2329 0.5943 0.0310 Uiso 1.0 4 calc R
H9 H -0.3456 0.2453 0.7626 0.0308 Uiso 1.0 4 calc R
H10 H -0.4760 0.2033 0.7271 0.0306 Uiso 1.0 4 calc R
H11 H -0.4102 0.1847 0.8123 0.0309 Uiso 1.0 4 calc R
H12 H -0.3982 0.0509 0.8572 0.0411 Uiso 1.0 4 calc R
H13 H -0.2690 0.0031 0.8821 0.0410 Uiso 1.0 4 calc R
H14 H -0.2705 0.0967 0.8913 0.0406 Uiso 1.0 4 calc R
H15 H -0.2335 -0.1087 0.7972 0.0307 Uiso 1.0 4 calc R
H16 H -0.0915 -0.0991 0.7825 0.0309 Uiso 1.0 4 calc R
H17 H -0.1348 -0.0554 0.8526 0.0305 Uiso 1.0 4 calc R
H18 H -0.1539 -0.1141 0.6431 0.0322 Uiso 1.0 4 calc R
H19 H -0.1009 -0.0529 0.5886 0.0327 Uiso 1.0 4 calc R
H20 H -0.0227 -0.0696 0.6715 0.0322 Uiso 1.0 4 calc R
H21 H 0.0103 0.1334 0.5786 0.0221 Uiso 1.0 4 calc R
H22 H 0.2087 0.1224 0.5399 0.0252 Uiso 1.0 4 calc R
H23 H 0.3928 0.0959 0.6298 0.0239 Uiso 1.0 4 calc R
H24 H 0.3762 0.0774 0.7586 0.0226 Uiso 1.0 4 calc R
H25 H 0.2047 -0.0572 0.7462 0.0214 Uiso 1.0 4 calc R
H26 H 0.1998 -0.1926 0.7771 0.0267 Uiso 1.0 4 calc R
H27 H 0.1571 -0.2318 0.8962 0.0294 Uiso 1.0 4 calc R
H28 H 0.1267 -0.1354 0.9865 0.0298 Uiso 1.0 4 calc R
H29 H 0.1362 -0.0006 0.9568 0.0244 Uiso 1.0 4 calc R
H30 H 0.3740 0.0335 0.9412 0.0283 Uiso 1.0 4 calc R
H31 H 0.5350 0.1116 1.0134 0.0359 Uiso 1.0 4 calc R
H32 H 0.5360 0.2490 0.9956 0.0399 Uiso 1.0 4 calc R
H33 H 0.3730 0.3091 0.9087 0.0353 Uiso 1.0 4 calc R
H34 H 0.2116 0.2321 0.8377 0.0263 Uiso 1.0 4 calc R
H35 H -0.0048 0.2774 0.6511 0.0227 Uiso 1.0 4 calc R
H36 H 0.0375 0.4097 0.7119 0.0261 Uiso 1.0 4 calc R
H37 H 0.0089 0.4647 0.8687 0.0283 Uiso 1.0 4 calc R
H38 H -0.0583 0.4209 0.9793 0.0302 Uiso 1.0 4 calc R
H39 H -0.1382 0.2918 0.9876 0.0270 Uiso 1.0 4 calc R
H40 H -0.1505 0.2037 0.8851 0.0203 Uiso 1.0 4 calc R

loop_
_atom_site_aniso_label
_atom_site_aniso_U_11
_atom_site_aniso_U_22
_atom_site_aniso_U_33
_atom_site_aniso_U_12
_atom_site_aniso_U_13
_atom_site_aniso_U_23
Ru1 0.01116(11) 0.01045(11) 0.01343(11) -0.00067(7) 0.00156(7) -0.00001(7)
N1 0.0137(10) 0.0133(10) 0.0152(10) -0.0003(8) 0.0024(8) 0.0015(8)
N2 0.0170(10) 0.0119(10) 0.0175(11) -0.0001(8) 0.0031(8) 0.0017(8)
C1 0.0155(12) 0.0193(12) 0.0172(12) -0.0056(10) -0.0017(10) -0.0026(10)
C2 0.0119(12) 0.0166(11) 0.0210(13) -0.0025(10) -0.0027(10) 0.0005(10)
C3 0.0098(11) 0.0172(12) 0.0250(14) -0.0032(9) -0.0005(10) -0.0056(10)
C4 0.0133(12) 0.0190(12) 0.0209(13) -0.0075(10) 0.0030(10) -0.0018(10)
C5 0.0146(12) 0.0130(12) 0.0242(13) -0.0053(10) -0.0003(10) 0.0007(10)
C6 0.0124(12) 0.0136(11) 0.0233(13) -0.0018(9) -0.0024(10) -0.0048(10)
C7 0.0276(15) 0.0354(16) 0.0193(14) -0.0055(13) 0.0005(11) -0.0044(12)
C8 0.0250(15) 0.0231(14) 0.0276(15) 0.0019(12) -0.0040(12) 0.0029(11)
C9 0.0123(12) 0.0346(16) 0.0298(16) 0.0005(11) 0.0013(11) -0.0117(12)
C10 0.0377(18) 0.0332(16) 0.0287(16) -0.0115(14) 0.0128(13) 0.0006(13)
C11 0.0207(14) 0.0221(14) 0.0336(16) -0.0049(11) 0.0007(12) 0.0078(12)
C12 0.0277(15) 0.0216(14) 0.0293(15) 0.0022(12) -0.0018(12) -0.0091(12)
C13 0.0143(12) 0.0126(11) 0.0164(12) -0.0024(9) 0.0037(10) -0.0037(9)
C14 0.0203(13) 0.0177(12) 0.0174(13) -0.0021(10) 0.0050(10) 0.0005(10)
C15 0.0283(14) 0.0175(13) 0.0175(13) -0.0046(11) 0.0111(11) -0.0019(10)
C16 0.0173(13) 0.0155(12) 0.0269(14) -0.0015(10) 0.0111(11) -0.0034(10)
C17 0.0148(12) 0.0131(12) 0.0291(14) -0.0005(10) 0.0065(11) 0.0000(10)
C18 0.0164(12) 0.0094(11) 0.0189(13) -0.0009(9) 0.0056(10) -0.0004(9)
C19 0.0125(12) 0.0152(12) 0.0175(12) -0.0011(10) 0.0025(9) 0.0007(9)
C20 0.0118(11) 0.0128(11) 0.0182(12) -0.0009(9) -0.0009(9) 0.0004(9)
C21 0.0141(12) 0.0160(12) 0.0242(14) 0.0001(10) 0.0043(10) 0.0011(10)
C22 0.0198(13) 0.0135(12) 0.0333(15) -0.0011(10) 0.0067(11) -0.0046(11)
C23 0.0271(15) 0.0130(12) 0.0330(16) 0.0016(11) 0.0009(12) 0.0029(11)
C24 0.0337(16) 0.0206(14) 0.0205(14) -0.0017(12) 0.0008(12) 0.0060(11)
C25 0.0247(14) 0.0173(12) 0.0190(13) -0.0007(11) -0.0007(11) 0.0006(10)
C26 0.0147(12) 0.0168(12) 0.0203(13) -0.0027(10) 0.0039(10) -0.0030(10)
C27 0.0186(13) 0.0225(13) 0.0299(15) -0.0002(11) -0.0022(12) -0.0024(11)
C28 0.0189(14) 0.0407(16) 0.0303(16) -0.0009(13) -0.0043(12) -0.0089(13)
C29 0.0252(15) 0.0403(17) 0.0341(17) -0.0118(13) 0.0084(13) -0.0205(14)
C30 0.0338(16) 0.0212(14) 0.0338(16) -0.0098(12) 0.0117(13) -0.0112(12)
C31 0.0221(14) 0.0203(13) 0.0235(14) -0.0007(11) 0.0057(11) -0.0030(11)
C32 0.0175(12) 0.0177(12) 0.0214(13) 0.0033(10) 0.0067(10) 0.0062(10)
C33 0.0177(13) 0.0143(12) 0.0326(15) -0.0012(10) 0.0063(11) 0.0073(11)
C34 0.0125(12) 0.0135(11) 0.0289(14) 0.0024(10) 0.0014(10) 0.0014(10)
C35 0.0195(13) 0.0150(12) 0.0366(16) -0.0017(11) -0.0016(12) -0.0054(11)
C36 0.0261(15) 0.0216(14) 0.0275(15) 0.0040(11) -0.0008(12) -0.0101(11)
C37 0.0232(14) 0.0239(13) 0.0202(14) 0.0066(11) 0.0031(11) -0.0015(11)
C38 0.0158(12) 0.0143(12) 0.0202(13) 0.0029(10) 0.0026(10) 0.0018(10)
C39 0.0122(11) 0.0137(11) 0.0203(13) 0.0010(9) 0.0003(9) -0.0023(10)

loop_
_atom_type_symbol
_atom_type_description
_atom_type_scat_dispersion_real
_atom_type_scat_dispersion_imag
_atom_type_scat_source
C C 0.0033 0.0016
;
International Tables for Crystallography
(1992, Vol. C, Tables 4.2.6.8 and 6.1.1.4)
;
H H 0.0000 0.0000
;
International Tables for Crystallography
(1992, Vol. C, Table 6.1.1.4)
;
N N 0.0061 0.0033
;
International Tables for Crystallography
(1992, Vol. C, Tables 4.2.6.8 and 6.1.1.4)
;
Ru Ru -1.2594 0.8363
;
International Tables for Crystallography
(1992, Vol. C, Tables 4.2.6.8 and 6.1.1.4)
;

loop_
_geom_angle_atom_site_label_1
_geom_angle_atom_site_label_2
_geom_angle_atom_site_label_3
_geom_angle
_geom_angle_publ_flag
N1 Ru1 N2 81.92(8) yes
N1 Ru1 C1 157.72(8) yes
N1 Ru1 C2 159.34(10) yes
N1 Ru1 C3 122.55(9) yes
N1 Ru1 C4 98.71(9) yes
N1 Ru1 C5 96.60(8) yes
N1 Ru1 C6 120.49(8) yes
N1 Ru1 C13 77.66(9) yes
N2 Ru1 C1 119.30(8) yes
N2 Ru1 C2 92.26(8) yes
N2 Ru1 C3 92.29(9) yes
N2 Ru1 C4 117.16(9) yes
N2 Ru1 C5 154.35(10) yes
N2 Ru1 C6 157.11(9) yes
N2 Ru1 C13 86.53(9) yes
C1 Ru1 C2 37.37(9) yes
C1 Ru1 C3 66.89(10) yes
C1 Ru1 C4 78.31(9) yes
C1 Ru1 C5 67.45(9) yes
C1 Ru1 C6 37.88(9) yes
C1 Ru1 C13 95.85(10) yes
C2 Ru1 C3 37.49(10) yes
C2 Ru1 C4 66.28(9) yes
C2 Ru1 C5 80.11(9) yes
C2 Ru1 C6 68.30(9) yes
C2 Ru1 C13 121.97(10) yes
C3 Ru1 C4 35.78(9) yes
C3 Ru1 C5 66.79(9) yes
C3 Ru1 C6 79.66(9) yes
C3 Ru1 C13 159.41(10) yes
C4 Ru1 C5 37.48(9) yes
C4 Ru1 C6 67.14(10) yes
C4 Ru1 C13 155.55(9) yes
C5 Ru1 C6 37.45(10) yes
C5 Ru1 C13 118.33(9) yes
C6 Ru1 C13 93.57(10) yes
Ru1 N1 C19 115.92(15) yes
Ru1 N2 C32 128.93(17) yes
Ru1 N2 C39 124.82(16) yes
C32 N2 C39 105.79(19) yes
Ru1 C1 C2 70.10(14) yes
Ru1 C1 C6 70.15(13) yes
Ru1 C1 C7 136.11(19) yes
C2 C1 C6 119.7(3) yes
C2 C1 C7 120.1(3) yes
C6 C1 C7 120.0(3) yes
Ru1 C2 C1 72.53(13) yes
Ru1 C2 C3 75.15(14) yes
Ru1 C2 C8 126.35(17) yes
C1 C2 C3 121.2(3) yes
C1 C2 C8 119.8(3) yes
C3 C2 C8 119.0(3) yes
Ru1 C3 C2 67.36(14) yes
Ru1 C3 C4 71.87(14) yes
Ru1 C3 C9 131.50(17) yes
C2 C3 C4 118.4(3) yes
C2 C3 C9 119.2(3) yes
C4 C3 C9 122.4(3) yes
Ru1 C4 C3 72.35(15) yes
Ru1 C4 C5 68.07(14) yes
Ru1 C4 C10 132.51(17) yes
C3 C4 C5 120.5(3) yes
C3 C4 C10 121.6(3) yes
C5 C4 C10 118.0(3) yes
Ru1 C5 C4 74.45(14) yes
Ru1 C5 C6 71.09(14) yes
Ru1 C5 C11 131.98(17) yes
C4 C5 C6 120.5(2) yes
C4 C5 C11 118.4(3) yes
C6 C5 C11 120.8(3) yes
Ru1 C6 C1 71.97(14) yes
Ru1 C6 C5 71.46(14) yes
Ru1 C6 C12 129.35(18) yes
C1 C6 C5 119.2(3) yes
C1 C6 C12 120.2(3) yes
C5 C6 C12 120.6(3) yes
Ru1 C13 C14 125.78(18) yes
Ru1 C13 C18 117.95(19) yes
C14 C13 C18 116.3(3) yes
C13 C14 C15 122.3(3) yes
C14 C15 C16 120.1(3) yes
C15 C16 C17 119.4(3) yes
C16 C17 C18 120.2(3) yes
C13 C18 C17 121.7(3) yes
C13 C18 C19 117.9(3) yes
C17 C18 C19 120.4(2) yes
N1 C19 C18 105.75(18) yes
N1 C19 C20 106.60(19) yes
N1 C19 C26 109.4(2) yes
C18 C19 C20 112.2(2) yes
C18 C19 C26 109.2(2) yes
C20 C19 C26 113.37(19) yes
C19 C20 C21 122.1(3) yes
C19 C20 C25 119.2(3) yes
C21 C20 C25 118.6(3) yes
C20 C21 C22 120.6(3) yes
C21 C22 C23 120.3(3) yes
C22 C23 C24 119.8(3) yes
C23 C24 C25 119.9(3) yes
C20 C25 C24 120.7(3) yes
C19 C26 C27 123.8(3) yes
C19 C26 C31 117.9(2) yes
C27 C26 C31 118.1(3) yes
C26 C27 C28 120.9(3) yes
C27 C28 C29 120.1(3) yes
C28 C29 C30 119.8(3) yes
C29 C30 C31 120.3(3) yes
C26 C31 C30 120.8(3) yes
N2 C32 C33 112.1(3) yes
C32 C33 C34 106.5(3) yes
C33 C34 C35 135.2(3) yes
C33 C34 C39 105.7(3) yes
C35 C34 C39 119.2(3) yes
C34 C35 C36 119.2(3) yes
C35 C36 C37 121.3(3) yes
C36 C37 C38 120.8(3) yes
C37 C38 C39 119.0(3) yes
N2 C39 C34 109.9(3) yes
N2 C39 C38 129.7(2) yes
C34 C39 C38 120.4(3) yes
Ru1 N1 H1 124.034 no
Ru1 N1 H2 124.109 no
C19 N1 H1 92.825 no
C19 N1 H2 92.666 no
H1 N1 H2 99.229 no
C1 C7 H3 109.515 no
C1 C7 H4 109.561 no
C1 C7 H5 109.433 no
H3 C7 H4 109.436 no
H3 C7 H5 109.440 no
H4 C7 H5 109.443 no
C2 C8 H6 109.743 no
C2 C8 H7 109.368 no
C2 C8 H8 109.394 no
H6 C8 H7 109.443 no
H6 C8 H8 109.443 no
H7 C8 H8 109.435 no
C3 C9 H9 109.081 no
C3 C9 H10 109.492 no
C3 C9 H11 109.916 no
H9 C9 H10 109.443 no
H9 C9 H11 109.446 no
H10 C9 H11 109.448 no
C4 C10 H12 109.012 no
C4 C10 H13 109.759 no
C4 C10 H14 109.730 no
H12 C10 H13 109.443 no
H12 C10 H14 109.442 no
H13 C10 H14 109.441 no
C5 C11 H15 109.393 no
C5 C11 H16 109.459 no
C5 C11 H17 109.649 no
H15 C11 H16 109.438 no
H15 C11 H17 109.442 no
H16 C11 H17 109.446 no
C6 C12 H18 109.549 no
C6 C12 H19 109.467 no
C6 C12 H20 109.474 no
H18 C12 H19 109.447 no
H18 C12 H20 109.441 no
H19 C12 H20 109.449 no
C13 C14 H21 118.683 no
C15 C14 H21 119.056 no
C14 C15 H22 119.949 no
C16 C15 H22 119.959 no
C15 C16 H23 120.377 no
C17 C16 H23 120.177 no
C16 C17 H24 120.088 no
C18 C17 H24 119.683 no
C20 C21 H25 119.447 no
C22 C21 H25 119.979 no
C21 C22 H26 119.678 no
C23 C22 H26 120.016 no
C22 C23 H27 120.340 no
C24 C23 H27 119.836 no
C23 C24 H28 120.196 no
C25 C24 H28 119.863 no
C20 C25 H29 119.532 no
C24 C25 H29 119.751 no
C26 C27 H30 119.314 no
C28 C27 H30 119.801 no
C27 C28 H31 119.936 no
C29 C28 H31 119.980 no
C28 C29 H32 120.219 no
C30 C29 H32 119.973 no
C29 C30 H33 119.954 no
C31 C30 H33 119.711 no
C26 C31 H34 119.324 no
C30 C31 H34 119.849 no
N2 C32 H35 123.715 no
C33 C32 H35 124.165 no
C32 C33 H36 126.666 no
C34 C33 H36 126.821 no
C34 C35 H37 120.088 no
C36 C35 H37 120.679 no
C35 C36 H38 119.317 no
C37 C36 H38 119.336 no
C36 C37 H39 119.773 no
C38 C37 H39 119.467 no
C37 C38 H40 120.595 no
C39 C38 H40 120.372 no

loop_
_geom_bond_atom_site_label_1
_geom_bond_atom_site_label_2
_geom_bond_distance
_geom_bond_publ_flag
Ru1 N1 2.137(2) yes
Ru1 N2 2.1149(19) yes
Ru1 C1 2.228(3) yes
Ru1 C2 2.196(3) yes
Ru1 C3 2.300(3) yes
Ru1 C4 2.294(3) yes
Ru1 C5 2.208(3) yes
Ru1 C6 2.203(3) yes
Ru1 C13 2.056(3) yes
N1 C19 1.520(4) yes
N2 C32 1.373(4) yes
N2 C39 1.383(4) yes
C1 C2 1.417(4) yes
C1 C6 1.438(4) yes
C1 C7 1.510(4) yes
C2 C3 1.448(4) yes
C2 C8 1.519(4) yes
C3 C4 1.411(4) yes
C3 C9 1.503(4) yes
C4 C5 1.449(4) yes
C4 C10 1.518(4) yes
C5 C6 1.416(4) yes
C5 C11 1.506(4) yes
C6 C12 1.509(4) yes
C13 C14 1.406(4) yes
C13 C18 1.405(4) yes
C14 C15 1.396(4) yes
C15 C16 1.379(4) yes
C16 C17 1.391(4) yes
C17 C18 1.400(4) yes
C18 C19 1.522(4) yes
C19 C20 1.540(4) yes
C19 C26 1.543(4) yes
C20 C21 1.385(4) yes
C20 C25 1.403(4) yes
C21 C22 1.397(4) yes
C22 C23 1.378(4) yes
C23 C24 1.391(4) yes
C24 C25 1.386(4) yes
C26 C27 1.389(4) yes
C26 C31 1.402(4) yes
C27 C28 1.399(4) yes
C28 C29 1.376(5) yes
C29 C30 1.382(4) yes
C30 C31 1.385(4) yes
C32 C33 1.378(4) yes
C33 C34 1.420(4) yes
C34 C35 1.412(4) yes
C34 C39 1.427(4) yes
C35 C36 1.374(5) yes
C36 C37 1.405(4) yes
C37 C38 1.380(4) yes
C38 C39 1.401(4) yes
N1 H1 0.970 no
N1 H2 0.970 no
C7 H3 0.960 no
C7 H4 0.960 no
C7 H5 0.960 no
C8 H6 0.960 no
C8 H7 0.960 no
C8 H8 0.960 no
C9 H9 0.960 no
C9 H10 0.960 no
C9 H11 0.960 no
C10 H12 0.960 no
C10 H13 0.960 no
C10 H14 0.960 no
C11 H15 0.960 no
C11 H16 0.960 no
C11 H17 0.960 no
C12 H18 0.960 no
C12 H19 0.960 no
C12 H20 0.960 no
C14 H21 0.930 no
C15 H22 0.930 no
C16 H23 0.930 no
C17 H24 0.930 no
C21 H25 0.930 no
C22 H26 0.930 no
C23 H27 0.930 no
C24 H28 0.930 no
C25 H29 0.930 no
C27 H30 0.930 no
C28 H31 0.930 no
C29 H32 0.930 no
C30 H33 0.930 no
C31 H34 0.930 no
C32 H35 0.930 no
C33 H36 0.930 no
C35 H37 0.930 no
C36 H38 0.930 no
C37 H39 0.930 no
C38 H40 0.930 no

loop_
_geom_contact_atom_site_label_1
_geom_contact_atom_site_label_2
_geom_contact_distance
_geom_contact_publ_flag
_geom_contact_site_symmetry_2
Ru1 C38 3.552(3) no .
N1 C21 3.539(4) no .
N1 C25 2.973(3) no .
N1 C31 2.996(4) no .
N1 C38 3.127(4) no .
N1 C39 3.103(3) no .
N2 C8 3.372(4) no .
N2 C9 3.558(4) no .
N2 C18 3.586(3) no .
C1 C14 3.402(4) no .
C7 C8 2.939(4) no .
C7 C12 2.957(4) no .
C7 C14 3.330(4) no .
C8 C9 2.918(5) no .
C9 C10 3.013(4) no .
C9 C38 3.429(4) no .
C10 C11 2.878(5) no .
C11 C12 2.955(5) no .
C11 C20 3.579(4) no .
C11 C25 3.598(4) no .
C12 C13 3.446(4) no .
C13 C16 2.839(4) no .
C13 C20 3.432(4) no .
C13 C32 3.188(4) no .
C14 C17 2.763(4) no .
C14 C32 3.457(4) no .
C15 C18 2.774(4) no .
C17 C20 3.285(4) no .
C17 C21 3.272(4) no .
C17 C26 2.944(4) no .
C17 C31 3.369(4) no .
C18 C21 2.861(4) no .
C18 C27 3.580(4) no .
C18 C31 3.004(4) no .
C20 C23 2.797(4) no .
C20 C27 2.945(4) no .
C21 C24 2.775(4) no .
C22 C25 2.768(4) no .
C25 C26 3.149(4) no .
C25 C27 3.161(4) no .
C26 C29 2.802(4) no .
C27 C30 2.765(4) no .
C28 C31 2.766(4) no .
C32 C38 3.576(4) no .
C34 C37 2.794(4) no .
C35 C38 2.825(4) no .
C36 C39 2.778(4) no .
C5 C35 3.581(4) no 2_446
C6 C35 3.438(4) no 2_446
C12 C36 3.592(4) no 2_446
C21 C33 3.486(4) no 2_546
C22 C33 3.502(4) no 2_546
C33 C21 3.486(4) no 2_556
C33 C22 3.502(4) no 2_556
C35 C5 3.581(4) no 2_456
C35 C6 3.438(4) no 2_456
C36 C12 3.592(4) no 2_456
Ru1 H8 3.3173 no .
Ru1 H9 3.4760 no .
Ru1 H14 3.5616 no .
Ru1 H17 3.5604 no .
Ru1 H20 3.3858 no .
Ru1 H21 3.1707 no .
Ru1 H35 3.3375 no .
Ru1 H40 3.1884 no .
N1 H14 3.5328 no .
N1 H17 3.2909 no .
N1 H29 2.8247 no .
N1 H34 2.7732 no .
N1 H40 2.7886 no .
N2 H1 2.7126 no .
N2 H7 3.4071 no .
N2 H8 3.0333 no .
N2 H9 2.9834 no .
N2 H34 3.0743 no .
N2 H36 3.1740 no .
N2 H40 2.7671 no .
C1 H6 2.7741 no .
C1 H7 3.3195 no .
C1 H8 2.7733 no .
C1 H18 3.1583 no .
C1 H19 2.5745 no .
C1 H20 3.1682 no .
C1 H21 2.9541 no .
C2 H3 2.6224 no .
C2 H4 3.2745 no .
C2 H5 2.9589 no .
C2 H9 2.7718 no .
C2 H10 2.7602 no .
C2 H11 3.3356 no .
C3 H6 3.1593 no .
C3 H7 2.5653 no .
C3 H8 3.1749 no .
C3 H12 2.7922 no .
C3 H13 3.3317 no .
C3 H14 2.7966 no .
C3 H40 3.1936 no .
C4 H2 3.4069 no .
C4 H9 3.1401 no .
C4 H10 3.1732 no .
C4 H11 2.6040 no .
C4 H15 2.8862 no .
C4 H16 3.3090 no .
C4 H17 2.6534 no .
C4 H40 3.1574 no .
C5 H2 3.2646 no .
C5 H12 3.1500 no .
C5 H13 2.5498 no .
C5 H14 3.1582 no .
C5 H18 2.7750 no .
C5 H19 3.3185 no .
C5 H20 2.7763 no .
C6 H3 3.3002 no .
C6 H4 2.6452 no .
C6 H5 2.9555 no .
C6 H15 2.9976 no .
C6 H16 2.6094 no .
C6 H17 3.2594 no .
C6 H21 3.5569 no .
C7 H6 2.8038 no .
C7 H8 2.9337 no .
C7 H18 3.5507 no .
C7 H19 2.4514 no .
C7 H21 2.6165 no .
C8 H3 2.5210 no .
C8 H5 3.2975 no .
C8 H9 2.8284 no .
C8 H10 2.8303 no .
C8 H35 3.5286 no .
C9 H6 3.5279 no .
C9 H7 2.3970 no .
C9 H8 3.5853 no .
C9 H12 2.9595 no .
C9 H14 2.9399 no .
C9 H40 3.0601 no .
C10 H2 3.5125 no .
C10 H11 2.5363 no .
C10 H15 3.0472 no .
C10 H17 2.5596 no .
C10 H40 2.9964 no .
C11 H2 3.2788 no .
C11 H12 3.5042 no .
C11 H13 2.3474 no .
C11 H14 3.5301 no .
C11 H18 2.8650 no .
C11 H20 2.9042 no .
C12 H4 2.5715 no .
C12 H5 3.2598 no .
C12 H15 3.3344 no .
C12 H16 2.5301 no .
C12 H25 3.4725 no .
C13 H1 3.1511 no .
C13 H2 3.4447 no .
C13 H4 3.4401 no .
C13 H19 3.5327 no .
C13 H20 3.1058 no .
C13 H22 3.2856 no .
C13 H24 3.2812 no .
C13 H25 3.1683 no .
C13 H34 3.4292 no .
C13 H35 2.9795 no .
C14 H3 3.2732 no .
C14 H4 2.8821 no .
C14 H19 3.4654 no .
C14 H20 3.5599 no .
C14 H23 3.2466 no .
C14 H35 2.8732 no .
C15 H24 3.2325 no .
C16 H21 3.2359 no .
C16 H25 3.4563 no .
C17 H22 3.2336 no .
C17 H25 2.6851 no .
C17 H34 3.3960 no .
C18 H1 2.7959 no .
C18 H2 3.0903 no .
C18 H20 3.5280 no .
C18 H21 3.2293 no .
C18 H23 3.2601 no .
C18 H25 2.4804 no .
C18 H34 2.8458 no .
C19 H24 2.6794 no .
C19 H25 2.7066 no .
C19 H29 2.6680 no .
C19 H30 2.7445 no .
C19 H34 2.6403 no .
C20 H1 3.0216 no .
C20 H2 2.1865 no .
C20 H16 3.1256 no .
C20 H17 3.2981 no .
C20 H20 3.5141 no .
C20 H24 3.2659 no .
C20 H26 3.2507 no .
C20 H28 3.2610 no .
C20 H30 2.5809 no .
C21 H2 3.4078 no .
C21 H16 2.9574 no .
C21 H20 2.8215 no .
C21 H24 3.3061 no .
C21 H27 3.2484 no .
C21 H29 3.2370 no .
C21 H30 3.4290 no .
C22 H16 3.0084 no .
C22 H20 3.3232 no .
C22 H28 3.2358 no .
C23 H16 3.2055 no .
C23 H25 3.2435 no .
C23 H29 3.2424 no .
C24 H2 3.4825 no .
C24 H16 3.3611 no .
C24 H17 3.2215 no .
C24 H26 3.2364 no .
C24 H30 3.5197 no .
C25 H1 3.4023 no .
C25 H2 2.2526 no .
C25 H16 3.3238 no .
C25 H17 3.0117 no .
C25 H25 3.2389 no .
C25 H27 3.2422 no .
C25 H30 2.6319 no .
C26 H1 2.1489 no .
C26 H2 2.7013 no .
C26 H24 2.6971 no .
C26 H29 2.9720 no .
C26 H31 3.2597 no .
C26 H33 3.2594 no .
C27 H1 3.3520 no .
C27 H2 3.5673 no .
C27 H24 3.1085 no .
C27 H29 2.9871 no .
C27 H32 3.2461 no .
C27 H34 3.2325 no .
C28 H33 3.2258 no .
C29 H30 3.2404 no .
C29 H34 3.2378 no .
C30 H1 3.5403 no .
C30 H31 3.2269 no .
C31 H1 2.3052 no .
C31 H2 3.4570 no .
C31 H24 3.2512 no .
C31 H30 3.2343 no .
C31 H32 3.2388 no .
C32 H8 2.9581 no .
C32 H21 3.4295 no .
C32 H34 3.2530 no .
C33 H34 3.3936 no .
C33 H37 2.8915 no .
C34 H34 3.2575 no .
C34 H35 3.1379 no .
C34 H38 3.2430 no .
C34 H40 3.2957 no .
C35 H36 2.9888 no .
C35 H39 3.2535 no .
C36 H40 3.2626 no .
C37 H37 3.2633 no .
C38 H1 2.6668 no .
C38 H2 3.4434 no .
C38 H9 2.8973 no .
C38 H11 3.3186 no .
C38 H14 3.1103 no .
C38 H38 3.2514 no .
C39 H1 2.6663 no .
C39 H9 2.8991 no .
C39 H34 3.0594 no .
C39 H35 3.0919 no .
C39 H36 3.1731 no .
C39 H37 3.2905 no .
C39 H39 3.2371 no .
H1 H29 3.0365 no .
H1 H34 2.0826 no .
H1 H40 2.5663 no .
H2 H13 3.3574 no .
H2 H14 3.2408 no .
H2 H16 3.4352 no .
H2 H17 2.7190 no .
H2 H29 1.9915 no .
H2 H34 3.4392 no .
H2 H40 2.9325 no .
H3 H6 2.3646 no .
H3 H7 3.4768 no .
H3 H8 2.3005 no .
H3 H19 3.3039 no .
H3 H21 2.4127 no .
H4 H18 3.2433 no .
H4 H19 1.8540 no .
H4 H20 3.1384 no .
H4 H21 2.2745 no .
H5 H6 2.9047 no .
H5 H8 3.4834 no .
H5 H19 2.7389 no .
H5 H21 3.5452 no .
H6 H9 3.5836 no .
H6 H10 3.2147 no .
H7 H9 2.1749 no .
H7 H10 2.2207 no .
H7 H11 3.3491 no .
H8 H9 3.2920 no .
H8 H21 3.2645 no .
H8 H35 2.7107 no .
H9 H14 3.3520 no .
H9 H40 2.7852 no .
H10 H12 3.4192 no .
H11 H12 2.3598 no .
H11 H13 3.4937 no .
H11 H14 2.3469 no .
H11 H40 2.8198 no .
H12 H15 3.4390 no .
H12 H17 3.2978 no .
H13 H15 2.4579 no .
H13 H16 3.2573 no .
H13 H17 1.8618 no .
H13 H40 3.5622 no .
H14 H17 3.0422 no .
H14 H40 2.1969 no .
H15 H18 2.9786 no .
H15 H20 3.4588 no .
H16 H18 2.4387 no .
H16 H19 3.4831 no .
H16 H20 2.2545 no .
H16 H25 3.3598 no .
H16 H26 3.4498 no .
H17 H20 3.5957 no .
H17 H28 3.5472 no .
H17 H29 3.2331 no .
H19 H21 3.3310 no .
H20 H25 2.5229 no .
H20 H26 3.4021 no .
H21 H22 2.3125 no .
H21 H35 2.7340 no .
H22 H23 2.3135 no .
H23 H24 2.3250 no .
H24 H25 2.8600 no .
H24 H30 3.2994 no .
H24 H34 3.5240 no .
H25 H26 2.3221 no .
H26 H27 2.3134 no .
H27 H28 2.3213 no .
H28 H29 2.3109 no .
H29 H30 2.6247 no .
H30 H31 2.3253 no .
H31 H32 2.3092 no .
H32 H33 2.3114 no .
H33 H34 2.3091 no .
H35 H36 2.4554 no .
H36 H37 2.9732 no .
H37 H38 2.3037 no .
H38 H39 2.3223 no .
H39 H40 2.3109 no .
N2 H15 3.3112 no 2_456
C1 H37 3.4594 no 2_446
C2 H23 3.3553 no 1_455
C3 H23 3.2775 no 1_455
C3 H24 3.4102 no 1_455
C5 H37 3.5580 no 2_446
C6 H37 3.4680 no 2_446
C7 H22 3.4919 no 3_556
C7 H33 3.3454 no 4_454
C7 H38 3.3742 no 2_446
C7 H38 3.5385 no 4_454
C8 H15 3.4708 no 2_456
C8 H23 3.5691 no 1_455
C8 H27 3.5924 no 2_456
C8 H39 3.5644 no 4_454
C9 H16 3.4861 no 2_456
C9 H18 3.5673 no 2_456
C9 H23 3.3645 no 1_455
C9 H24 3.1131 no 1_455
C10 H24 3.5183 no 1_455
C10 H28 3.3131 no 3_557
C10 H29 3.5070 no 3_557
C10 H31 3.5599 no 1_455
C10 H36 3.4711 no 2_446
C11 H7 3.2087 no 2_446
C11 H9 3.2363 no 2_446
C12 H22 3.3178 no 3_556
C12 H33 3.4715 no 2_546
C14 H32 2.9984 no 4_454
C15 H4 3.3758 no 3_556
C15 H5 3.4251 no 3_556
C15 H19 3.3275 no 3_556
C15 H27 2.9321 no 2_556
C15 H32 3.1622 no 4_454
C15 H38 3.5112 no 4_554
C15 H39 3.1035 no 4_554
C16 H10 2.9814 no 1_655
C16 H27 2.9398 no 2_556
C16 H37 2.9566 no 2_546
C16 H38 3.4439 no 4_554
C16 H39 3.4290 no 4_554
C17 H10 3.0092 no 1_655
C17 H11 3.5413 no 1_655
C17 H36 3.5012 no 2_546
C17 H37 3.4332 no 2_546
C21 H36 2.9034 no 2_546
C22 H10 3.2307 no 2_446
C22 H34 3.5792 no 2_546
C22 H35 3.4922 no 2_546
C22 H36 3.2000 no 2_546
C23 H7 3.2907 no 2_446
C23 H10 3.1948 no 2_446
C23 H31 3.5498 no 3_657
C23 H39 2.9936 no 3_557
C24 H14 3.0847 no 3_557
C24 H31 3.3449 no 3_657
C24 H39 3.1495 no 3_557
C24 H40 3.3956 no 3_557
C25 H13 3.5339 no 3_557
C25 H14 3.4719 no 3_557
C25 H31 3.5417 no 3_657
C27 H12 3.0308 no 1_655
C27 H31 3.5507 no 3_657
C28 H11 3.4670 no 1_655
C28 H12 3.0755 no 1_655
C28 H14 3.4112 no 1_655
C28 H30 3.4395 no 3_657
C28 H35 3.3431 no 4_555
C29 H3 3.5261 no 4_555
C29 H8 3.5993 no 4_555
C29 H11 3.2466 no 1_655
C29 H21 3.1384 no 4_555
C29 H35 3.1974 no 4_555
C30 H3 3.0364 no 4_555
C30 H11 3.3519 no 1_655
C30 H21 3.5204 no 4_555
C30 H26 3.4552 no 2_556
C31 H26 3.1650 no 2_556
C32 H15 3.1024 no 2_456
C32 H26 3.3192 no 2_556
C33 H12 3.5764 no 2_456
C33 H15 2.8483 no 2_456
C33 H25 3.2702 no 2_556
C33 H26 3.2794 no 2_556
C34 H15 2.9010 no 2_456
C35 H5 3.2049 no 4_555
C35 H15 3.5840 no 2_456
C35 H18 3.3973 no 2_456
C35 H23 3.3413 no 2_556
C36 H5 3.2153 no 2_456
C36 H5 3.1232 no 4_555
C36 H6 2.9299 no 4_555
C36 H18 3.0659 no 2_456
C36 H22 3.2557 no 4_455
C36 H23 3.5112 no 4_455
C37 H6 2.8661 no 4_555
C37 H18 2.9558 no 2_456
C37 H22 3.0035 no 4_455
C37 H27 3.2243 no 3_557
C37 H28 3.1531 no 3_557
C38 H18 3.2164 no 2_456
C38 H28 3.0728 no 3_557
C39 H15 3.1631 no 2_456
C39 H18 3.5515 no 2_456
H2 H28 3.2959 no 3_557
H3 C29 3.5261 no 4_454
H3 C30 3.0364 no 4_454
H3 H32 3.4887 no 4_454
H3 H33 2.5989 no 4_454
H4 C15 3.3758 no 3_556
H4 H22 3.0261 no 3_556
H4 H33 3.3414 no 4_454
H5 C15 3.4251 no 3_556
H5 C35 3.2049 no 4_454
H5 C36 3.2153 no 2_446
H5 C36 3.1232 no 4_454
H5 H22 3.0765 no 3_556
H5 H23 3.4157 no 3_556
H5 H37 3.5925 no 2_446
H5 H37 2.9633 no 4_454
H5 H38 2.5748 no 2_446
H5 H38 2.8006 no 4_454
H6 C36 2.9299 no 4_454
H6 C37 2.8661 no 4_454
H6 H23 3.2400 no 1_455
H6 H27 3.2995 no 2_456
H6 H38 2.8527 no 4_454
H6 H39 2.7447 no 4_454
H7 C11 3.2087 no 2_456
H7 C23 3.2907 no 2_456
H7 H15 2.8017 no 2_456
H7 H16 3.0005 no 2_456
H7 H17 3.3065 no 2_456
H7 H23 3.5349 no 1_455
H7 H27 3.0115 no 2_456
H7 H39 3.5712 no 4_454
H8 C29 3.5993 no 4_454
H8 H15 3.2765 no 2_456
H9 C11 3.2363 no 2_456
H9 H15 2.8317 no 2_456
H9 H16 2.7567 no 2_456
H9 H18 2.8713 no 2_456
H10 C16 2.9814 no 1_455
H10 C17 3.0092 no 1_455
H10 C22 3.2307 no 2_456
H10 C23 3.1948 no 2_456
H10 H16 3.3775 no 2_456
H10 H23 2.6816 no 1_455
H10 H24 2.7238 no 1_455
H10 H26 2.9122 no 2_456
H10 H27 2.8331 no 2_456
H11 C17 3.5413 no 1_455
H11 C28 3.4670 no 1_455
H11 C29 3.2466 no 1_455
H11 C30 3.3519 no 1_455
H11 H18 3.4808 no 2_456
H11 H24 2.8928 no 1_455
H11 H32 3.5380 no 1_455
H12 C27 3.0308 no 1_455
H12 C28 3.0755 no 1_455
H12 C33 3.5764 no 2_446
H12 H24 2.7143 no 1_455
H12 H30 3.0418 no 1_455
H12 H31 3.1240 no 1_455
H12 H36 2.9184 no 2_446
H13 C25 3.5339 no 3_557
H13 H28 3.3474 no 3_557
H13 H29 2.9293 no 3_557
H13 H30 3.5329 no 3_557
H13 H36 3.3857 no 2_446
H14 C24 3.0847 no 3_557
H14 C25 3.4719 no 3_557
H14 C28 3.4112 no 1_455
H14 H28 2.4841 no 3_557
H14 H29 3.2194 no 3_557
H14 H31 3.2283 no 1_455
H15 N2 3.3112 no 2_446
H15 C8 3.4708 no 2_446
H15 C32 3.1024 no 2_446
H15 C33 2.8483 no 2_446
H15 C34 2.9010 no 2_446
H15 C35 3.5840 no 2_446
H15 C39 3.1631 no 2_446
H15 H7 2.8017 no 2_446
H15 H8 3.2765 no 2_446
H15 H9 2.8317 no 2_446
H15 H35 3.5887 no 2_446
H15 H36 3.1855 no 2_446
H16 C9 3.4861 no 2_446
H16 H7 3.0005 no 2_446
H16 H9 2.7567 no 2_446
H16 H10 3.3775 no 2_446
H17 H7 3.3065 no 2_446
H17 H29 3.4842 no 3_557
H18 C9 3.5673 no 2_446
H18 C35 3.3973 no 2_446
H18 C36 3.0659 no 2_446
H18 C37 2.9558 no 2_446
H18 C38 3.2164 no 2_446
H18 C39 3.5515 no 2_446
H18 H9 2.8713 no 2_446
H18 H11 3.4808 no 2_446
H18 H22 3.1723 no 3_556
H18 H33 3.4840 no 2_546
H18 H38 3.4369 no 2_446
H18 H39 3.2765 no 2_446
H19 C15 3.3275 no 3_556
H19 H21 3.5153 no 3_556
H19 H22 2.6137 no 3_556
H19 H33 3.3146 no 2_546
H19 H38 3.5953 no 2_446
H20 H33 3.0570 no 2_546
H21 C29 3.1384 no 4_454
H21 C30 3.5204 no 4_454
H21 H19 3.5153 no 3_556
H21 H32 2.4863 no 4_454
H21 H33 3.2258 no 4_454
H22 C7 3.4919 no 3_556
H22 C12 3.3178 no 3_556
H22 C36 3.2557 no 4_554
H22 C37 3.0035 no 4_554
H22 H4 3.0261 no 3_556
H22 H5 3.0765 no 3_556
H22 H18 3.1723 no 3_556
H22 H19 2.6137 no 3_556
H22 H27 2.9296 no 2_556
H22 H32 2.8260 no 4_454
H22 H38 2.9298 no 4_554
H22 H39 2.4509 no 4_554
H23 C2 3.3553 no 1_655
H23 C3 3.2775 no 1_655
H23 C8 3.5691 no 1_655
H23 C9 3.3645 no 1_655
H23 C35 3.3413 no 2_546
H23 C36 3.5112 no 4_554
H23 H5 3.4157 no 3_556
H23 H6 3.2400 no 1_655
H23 H7 3.5349 no 1_655
H23 H10 2.6816 no 1_655
H23 H27 2.9384 no 2_556
H23 H37 2.4145 no 2_546
H23 H38 2.7997 no 4_554
H23 H39 3.0953 no 4_554
H24 C3 3.4102 no 1_655
H24 C9 3.1131 no 1_655
H24 C10 3.5183 no 1_655
H24 H10 2.7238 no 1_655
H24 H11 2.8928 no 1_655
H24 H12 2.7143 no 1_655
H24 H36 2.9531 no 2_546
H24 H37 3.3102 no 2_546
H25 C33 3.2702 no 2_546
H25 H33 3.5027 no 2_546
H25 H36 2.7344 no 2_546
H26 C30 3.4552 no 2_546
H26 C31 3.1650 no 2_546
H26 C32 3.3192 no 2_546
H26 C33 3.2794 no 2_546
H26 H10 2.9122 no 2_446
H26 H33 3.2240 no 2_546
H26 H34 2.6818 no 2_546
H26 H35 3.2681 no 2_546
H26 H36 3.2204 no 2_546
H27 C8 3.5924 no 2_446
H27 C15 2.9321 no 2_546
H27 C16 2.9398 no 2_546
H27 C37 3.2243 no 3_557
H27 H6 3.2995 no 2_446
H27 H7 3.0115 no 2_446
H27 H10 2.8331 no 2_446
H27 H22 2.9296 no 2_546
H27 H23 2.9384 no 2_546
H27 H32 3.4546 no 3_657
H27 H39 2.3165 no 3_557
H28 C10 3.3131 no 3_557
H28 C37 3.1531 no 3_557
H28 C38 3.0728 no 3_557
H28 H2 3.2959 no 3_557
H28 H13 3.3474 no 3_557
H28 H14 2.4841 no 3_557
H28 H31 3.5772 no 3_657
H28 H39 2.6433 no 3_557
H28 H40 2.5036 no 3_557
H29 C10 3.5070 no 3_557
H29 H13 2.9293 no 3_557
H29 H14 3.2194 no 3_557
H29 H17 3.4842 no 3_557
H29 H29 3.4714 no 3_557
H30 C28 3.4395 no 3_657
H30 H12 3.0418 no 1_655
H30 H13 3.5329 no 3_557
H30 H30 3.2545 no 3_657
H30 H31 2.6687 no 3_657
H31 C10 3.5599 no 1_655
H31 C23 3.5498 no 3_657
H31 C24 3.3449 no 3_657
H31 C25 3.5417 no 3_657
H31 C27 3.5507 no 3_657
H31 H12 3.1240 no 1_655
H31 H14 3.2283 no 1_655
H31 H28 3.5772 no 3_657
H31 H30 2.6687 no 3_657
H31 H35 3.1345 no 4_555
H31 H36 3.5061 no 4_555
H32 C14 2.9984 no 4_555
H32 C15 3.1622 no 4_555
H32 H3 3.4887 no 4_555
H32 H11 3.5380 no 1_655
H32 H21 2.4863 no 4_555
H32 H22 2.8260 no 4_555
H32 H27 3.4546 no 3_657
H32 H35 2.8788 no 4_555
H32 H39 3.5248 no 1_655
H33 C7 3.3454 no 4_555
H33 C12 3.4715 no 2_556
H33 H3 2.5989 no 4_555
H33 H4 3.3414 no 4_555
H33 H18 3.4840 no 2_556
H33 H19 3.3146 no 2_556
H33 H20 3.0570 no 2_556
H33 H21 3.2258 no 4_555
H33 H25 3.5027 no 2_556
H33 H26 3.2240 no 2_556
H34 C22 3.5792 no 2_556
H34 H26 2.6818 no 2_556
H35 C22 3.4922 no 2_556
H35 C28 3.3431 no 4_454
H35 C29 3.1974 no 4_454
H35 H15 3.5887 no 2_456
H35 H26 3.2681 no 2_556
H35 H31 3.1345 no 4_454
H35 H32 2.8788 no 4_454
H36 C10 3.4711 no 2_456
H36 C17 3.5012 no 2_556
H36 C21 2.9034 no 2_556
H36 C22 3.2000 no 2_556
H36 H12 2.9184 no 2_456
H36 H13 3.3857 no 2_456
H36 H15 3.1855 no 2_456
H36 H24 2.9531 no 2_556
H36 H25 2.7344 no 2_556
H36 H26 3.2204 no 2_556
H36 H31 3.5061 no 4_454
H37 C1 3.4594 no 2_456
H37 C5 3.5580 no 2_456
H37 C6 3.4680 no 2_456
H37 C16 2.9566 no 2_556
H37 C17 3.4332 no 2_556
H37 H5 3.5925 no 2_456
H37 H5 2.9633 no 4_555
H37 H23 2.4145 no 2_556
H37 H24 3.3102 no 2_556
H37 H38 3.2507 no 3_567
H38 C7 3.3742 no 2_456
H38 C7 3.5385 no 4_555
H38 C15 3.5112 no 4_455
H38 C16 3.4439 no 4_455
H38 H5 2.5748 no 2_456
H38 H5 2.8006 no 4_555
H38 H6 2.8527 no 4_555
H38 H18 3.4369 no 2_456
H38 H19 3.5953 no 2_456
H38 H22 2.9298 no 4_455
H38 H23 2.7997 no 4_455
H38 H37 3.2507 no 3_567
H38 H38 2.9427 no 3_567
H39 C8 3.5644 no 4_555
H39 C15 3.1035 no 4_455
H39 C16 3.4290 no 4_455
H39 C23 2.9936 no 3_557
H39 C24 3.1495 no 3_557
H39 H6 2.7447 no 4_555
H39 H7 3.5712 no 4_555
H39 H18 3.2765 no 2_456
H39 H22 2.4509 no 4_455
H39 H23 3.0953 no 4_455
H39 H27 2.3165 no 3_557
H39 H28 2.6433 no 3_557
H39 H32 3.5248 no 1_455
H40 C24 3.3956 no 3_557
H40 H28 2.5036 no 3_557

loop_
_geom_torsion_atom_site_label_1
_geom_torsion_atom_site_label_2
_geom_torsion_atom_site_label_3
_geom_torsion_atom_site_label_4
_geom_torsion
_geom_torsion_publ_flag
N1 Ru1 N2 C32 118.56(17) no
N1 Ru1 N2 C39 -52.55(15) no
N2 Ru1 N1 C19 -107.30(13) no
N1 Ru1 C1 C2 150.48(19) no
N1 Ru1 C1 C6 16.8(3) no
N1 Ru1 C1 C7 -96.3(3) no
C1 Ru1 N1 C19 55.9(3) no
N1 Ru1 C2 C1 -148.03(18) no
N1 Ru1 C2 C3 -17.9(3) no
N1 Ru1 C2 C8 97.5(3) no
C2 Ru1 N1 C19 177.96(18) no
N1 Ru1 C3 C2 172.61(7) no
N1 Ru1 C3 C4 -54.66(13) no
N1 Ru1 C3 C9 63.0(3) no
C3 Ru1 N1 C19 165.14(11) no
N1 Ru1 C4 C3 135.92(10) no
N1 Ru1 C4 C5 -89.50(9) no
N1 Ru1 C4 C10 18.94(19) no
C4 Ru1 N1 C19 136.29(12) no
N1 Ru1 C5 C4 95.72(10) no
N1 Ru1 C5 C6 -133.54(10) no
N1 Ru1 C5 C11 -18.8(2) no
C5 Ru1 N1 C19 98.52(13) no
N1 Ru1 C6 C1 -172.71(9) no
N1 Ru1 C6 C5 56.68(13) no
N1 Ru1 C6 C12 -58.1(3) no
C6 Ru1 N1 C19 67.75(15) no
N1 Ru1 C13 C14 -169.42(18) no
N1 Ru1 C13 C18 9.44(13) no
C13 Ru1 N1 C19 -19.11(12) no
N2 Ru1 C1 C2 -48.68(14) no
N2 Ru1 C1 C6 177.60(9) no
N2 Ru1 C1 C7 64.5(3) no
C1 Ru1 N2 C32 -54.22(19) no
C1 Ru1 N2 C39 134.67(14) no
N2 Ru1 C2 C1 139.05(11) no
N2 Ru1 C2 C3 -90.82(10) no
N2 Ru1 C2 C8 24.5(2) no
C2 Ru1 N2 C32 -81.36(17) no
C2 Ru1 N2 C39 107.53(16) no
N2 Ru1 C3 C2 90.73(10) no
N2 Ru1 C3 C4 -136.54(11) no
N2 Ru1 C3 C9 -18.9(2) no
C3 Ru1 N2 C32 -118.88(16) no
C3 Ru1 N2 C39 70.01(16) no
N2 Ru1 C4 C3 50.58(12) no
N2 Ru1 C4 C5 -174.85(8) no
N2 Ru1 C4 C10 -66.4(2) no
C4 Ru1 N2 C32 -145.75(15) no
C4 Ru1 N2 C39 43.13(17) no
N2 Ru1 C5 C4 10.6(3) no
N2 Ru1 C5 C6 141.38(15) no
N2 Ru1 C5 C11 -103.8(3) no
C5 Ru1 N2 C32 -153.00(16) no
C5 Ru1 N2 C39 35.9(3) no
N2 Ru1 C6 C1 -5.4(3) no
N2 Ru1 C6 C5 -136.0(2) no
N2 Ru1 C6 C12 109.2(3) no
C6 Ru1 N2 C32 -50.4(4) no
C6 Ru1 N2 C39 138.5(2) no
N2 Ru1 C13 C14 -86.94(17) no
N2 Ru1 C13 C18 91.92(15) no
C13 Ru1 N2 C32 40.54(16) no
C13 Ru1 N2 C39 -130.57(16) no
C1 Ru1 C2 C1 0.00(11) no
C1 Ru1 C2 C3 130.14(19) no
C1 Ru1 C2 C8 -114.5(3) no
C2 Ru1 C1 C2 0.00(12) no
C2 Ru1 C1 C6 -133.7(2) no
C2 Ru1 C1 C7 113.2(3) no
C1 Ru1 C3 C2 -30.30(9) no
C1 Ru1 C3 C4 102.43(12) no
C1 Ru1 C3 C9 -139.9(3) no
C3 Ru1 C1 C2 30.39(10) no
C3 Ru1 C1 C6 -103.34(12) no
C3 Ru1 C1 C7 143.6(3) no
C1 Ru1 C4 C3 -66.52(10) no
C1 Ru1 C4 C5 68.05(10) no
C1 Ru1 C4 C10 176.5(2) no
C4 Ru1 C1 C2 66.06(11) no
C4 Ru1 C1 C6 -67.67(11) no
C4 Ru1 C1 C7 179.3(3) no
C1 Ru1 C5 C4 -100.43(11) no
C1 Ru1 C5 C6 30.32(9) no
C1 Ru1 C5 C11 145.1(3) no
C5 Ru1 C1 C2 103.73(12) no
C5 Ru1 C1 C6 -30.00(10) no
C5 Ru1 C1 C7 -143.1(3) no
C1 Ru1 C6 C1 0.00(11) no
C1 Ru1 C6 C5 -130.60(19) no
C1 Ru1 C6 C12 114.6(3) no
C6 Ru1 C1 C2 133.7(2) no
C6 Ru1 C1 C6 0.00(12) no
C6 Ru1 C1 C7 -113.1(3) no
C1 Ru1 C13 C14 32.18(17) no
C1 Ru1 C13 C18 -148.96(14) no
C13 Ru1 C1 C2 -137.98(11) no
C13 Ru1 C1 C6 88.30(11) no
C13 Ru1 C1 C7 -24.8(2) no
C2 Ru1 C3 C2 0.00(10) no
C2 Ru1 C3 C4 132.73(18) no
C2 Ru1 C3 C9 -109.6(3) no
C3 Ru1 C2 C1 -130.14(18) no
C3 Ru1 C2 C3 0.00(10) no
C3 Ru1 C2 C8 115.3(3) no
C2 Ru1 C4 C3 -29.23(10) no
C2 Ru1 C4 C5 105.34(11) no
C2 Ru1 C4 C10 -146.2(2) no
C4 Ru1 C2 C1 -102.16(12) no
C4 Ru1 C2 C3 27.98(9) no
C4 Ru1 C2 C8 143.3(3) no
C2 Ru1 C5 C4 -63.67(11) no
C2 Ru1 C5 C6 67.08(11) no
C2 Ru1 C5 C11 -178.1(3) no
C5 Ru1 C2 C1 -65.60(11) no
C5 Ru1 C2 C3 64.54(11) no
C5 Ru1 C2 C8 179.9(2) no
C2 Ru1 C6 C1 28.17(10) no
C2 Ru1 C6 C5 -102.44(12) no
C2 Ru1 C6 C12 142.8(3) no
C6 Ru1 C2 C1 -28.53(10) no
C6 Ru1 C2 C3 101.61(12) no
C6 Ru1 C2 C8 -143.0(3) no
C2 Ru1 C13 C14 3.6(2) no
C2 Ru1 C13 C18 -177.58(12) no
C13 Ru1 C2 C1 51.72(14) no
C13 Ru1 C2 C3 -178.14(9) no
C13 Ru1 C2 C8 -62.8(2) no
C3 Ru1 C4 C3 0.00(11) no
C3 Ru1 C4 C5 134.57(18) no
C3 Ru1 C4 C10 -117.0(3) no
C4 Ru1 C3 C2 -132.73(18) no
C4 Ru1 C3 C4 0.00(11) no
C4 Ru1 C3 C9 117.6(3) no
C3 Ru1 C5 C4 -26.95(9) no
C3 Ru1 C5 C6 103.80(11) no
C3 Ru1 C5 C11 -141.4(3) no
C5 Ru1 C3 C2 -104.59(11) no
C5 Ru1 C3 C4 28.14(10) no
C5 Ru1 C3 C9 145.8(3) no
C3 Ru1 C6 C1 65.47(11) no
C3 Ru1 C6 C5 -65.14(10) no
C3 Ru1 C6 C12 -179.9(2) no
C6 Ru1 C3 C2 -67.69(10) no
C6 Ru1 C3 C4 65.03(11) no
C6 Ru1 C3 C9 -177.3(2) no
C3 Ru1 C13 C14 0.3(4) no
C3 Ru1 C13 C18 179.20(17) no
C13 Ru1 C3 C2 4.5(3) no
C13 Ru1 C3 C4 137.2(2) no
C13 Ru1 C3 C9 -105.1(3) no
C4 Ru1 C5 C4 0.00(10) no
C4 Ru1 C5 C6 130.75(17) no
C4 Ru1 C5 C11 -114.5(3) no
C5 Ru1 C4 C3 -134.57(18) no
C5 Ru1 C4 C5 0.00(10) no
C5 Ru1 C4 C10 108.4(3) no
C4 Ru1 C6 C1 100.58(12) no
C4 Ru1 C6 C5 -30.02(9) no
C4 Ru1 C6 C12 -144.8(2) no
C6 Ru1 C4 C3 -104.57(12) no
C6 Ru1 C4 C5 30.00(9) no
C6 Ru1 C4 C10 138.4(2) no
C4 Ru1 C13 C14 106.7(3) no
C4 Ru1 C13 C18 -74.4(3) no
C13 Ru1 C4 C3 -144.76(18) no
C13 Ru1 C4 C5 -10.2(3) no
C13 Ru1 C4 C10 98.3(3) no
C5 Ru1 C6 C1 130.60(19) no
C5 Ru1 C6 C5 0.00(10) no
C5 Ru1 C6 C12 -114.8(3) no
C6 Ru1 C5 C4 -130.75(17) no
C6 Ru1 C5 C6 0.00(10) no
C6 Ru1 C5 C11 114.8(3) no
C5 Ru1 C13 C14 99.67(17) no
C5 Ru1 C13 C18 -81.47(16) no
C13 Ru1 C5 C4 175.23(9) no
C13 Ru1 C5 C6 -54.02(13) no
C13 Ru1 C5 C11 60.8(3) no
C6 Ru1 C13 C14 70.13(17) no
C6 Ru1 C13 C18 -111.01(15) no
C13 Ru1 C6 C1 -94.94(11) no
C13 Ru1 C6 C5 134.46(10) no
C13 Ru1 C6 C12 19.7(2) no
Ru1 N1 C19 C18 23.76(19) no
Ru1 N1 C19 C20 -95.77(16) no
Ru1 N1 C19 C26 141.28(12) no
Ru1 N2 C32 C33 -172.55(13) no
Ru1 N2 C39 C34 172.04(12) no
Ru1 N2 C39 C38 -8.0(4) no
C32 N2 C39 C34 -0.8(3) no
C32 N2 C39 C38 179.2(2) no
C39 N2 C32 C33 -0.1(3) no
Ru1 C1 C2 Ru1 0.0 no
Ru1 C1 C2 C3 -59.72(17) no
Ru1 C1 C2 C8 122.40(19) no
Ru1 C1 C6 Ru1 0.0 no
Ru1 C1 C6 C5 55.58(16) no
Ru1 C1 C6 C12 -125.60(19) no
C2 C1 C6 Ru1 -51.5(2) no
C2 C1 C6 C5 4.1(4) no
C2 C1 C6 C12 -177.08(19) no
C6 C1 C2 Ru1 51.5(2) no
C6 C1 C2 C3 -8.2(4) no
C6 C1 C2 C8 173.91(19) no
C7 C1 C2 Ru1 -132.5(3) no
C7 C1 C2 C3 167.7(2) no
C7 C1 C2 C8 -10.1(4) no
C7 C1 C6 Ru1 132.6(3) no
C7 C1 C6 C5 -171.9(2) no
C7 C1 C6 C12 7.0(4) no
Ru1 C2 C3 Ru1 0.0 no
Ru1 C2 C3 C4 -52.52(17) no
Ru1 C2 C3 C9 126.12(18) no
C1 C2 C3 Ru1 58.5(2) no
C1 C2 C3 C4 5.9(4) no
C1 C2 C3 C9 -175.43(19) no
C8 C2 C3 Ru1 -123.7(3) no
C8 C2 C3 C4 -176.17(19) no
C8 C2 C3 C9 2.5(3) no
Ru1 C3 C4 Ru1 0.0 no
Ru1 C3 C4 C5 -50.06(17) no
Ru1 C3 C4 C10 129.55(19) no
C2 C3 C4 Ru1 50.41(19) no
C2 C3 C4 C5 0.4(4) no
C2 C3 C4 C10 179.96(18) no
C9 C3 C4 Ru1 -128.2(3) no
C9 C3 C4 C5 -178.23(19) no
C9 C3 C4 C10 1.4(4) no
Ru1 C4 C5 Ru1 0.0 no
Ru1 C4 C5 C6 -56.31(17) no
Ru1 C4 C5 C11 129.71(18) no
C3 C4 C5 Ru1 52.0(2) no
C3 C4 C5 C6 -4.4(4) no
C3 C4 C5 C11 -178.33(19) no
C10 C4 C5 Ru1 -127.7(2) no
C10 C4 C5 C6 176.0(2) no
C10 C4 C5 C11 2.0(3) no
Ru1 C5 C6 Ru1 0.0 no
Ru1 C5 C6 C1 -55.82(17) no
Ru1 C5 C6 C12 125.36(19) no
C4 C5 C6 Ru1 57.9(2) no
C4 C5 C6 C1 2.1(4) no
C4 C5 C6 C12 -176.71(19) no
C11 C5 C6 Ru1 -128.2(3) no
C11 C5 C6 C1 175.94(19) no
C11 C5 C6 C12 -2.9(4) no
Ru1 C13 C14 C15 -179.19(14) no
Ru1 C13 C18 C17 -178.94(13) no
Ru1 C13 C18 C19 1.6(3) no
C14 C13 C18 C17 0.0(3) no
C14 C13 C18 C19 -179.41(18) no
C18 C13 C14 C15 1.9(4) no
C13 C14 C15 C16 -2.4(4) no
C14 C15 C16 C17 0.8(4) no
C15 C16 C17 C18 1.1(4) no
C16 C17 C18 C13 -1.5(4) no
C16 C17 C18 C19 177.89(19) no
C13 C18 C19 N1 -16.3(3) no
C13 C18 C19 C20 99.5(3) no
C13 C18 C19 C26 -133.91(19) no
C17 C18 C19 N1 164.31(19) no
C17 C18 C19 C20 -79.9(3) no
C17 C18 C19 C26 46.7(3) no
N1 C19 C20 C21 119.4(2) no
N1 C19 C20 C25 -58.6(3) no
N1 C19 C26 C27 128.0(3) no
N1 C19 C26 C31 -57.0(3) no
C18 C19 C20 C21 4.1(3) no
C18 C19 C20 C25 -173.94(17) no
C18 C19 C26 C27 -116.7(3) no
C18 C19 C26 C31 58.3(3) no
C20 C19 C26 C27 9.2(4) no
C20 C19 C26 C31 -175.9(2) no
C26 C19 C20 C21 -120.2(3) no
C26 C19 C20 C25 61.8(3) no
C19 C20 C21 C22 -177.72(18) no
C19 C20 C25 C24 177.18(18) no
C21 C20 C25 C24 -0.9(4) no
C25 C20 C21 C22 0.3(4) no
C20 C21 C22 C23 0.7(4) no
C21 C22 C23 C24 -1.0(4) no
C22 C23 C24 C25 0.4(4) no
C23 C24 C25 C20 0.5(4) no
C19 C26 C27 C28 175.9(3) no
C19 C26 C31 C30 -175.7(3) no
C27 C26 C31 C30 -0.5(4) no
C31 C26 C27 C28 0.9(4) no
C26 C27 C28 C29 -1.3(5) no
C27 C28 C29 C30 1.3(5) no
C28 C29 C30 C31 -0.8(5) no
C29 C30 C31 C26 0.4(5) no
N2 C32 C33 C34 1.0(3) no
C32 C33 C34 C35 178.4(3) no
C32 C33 C34 C39 -1.4(3) no
C33 C34 C35 C36 -179.7(3) no
C33 C34 C39 N2 1.4(3) no
C33 C34 C39 C38 -178.63(18) no
C35 C34 C39 N2 -178.46(19) no
C35 C34 C39 C38 1.5(4) no
C39 C34 C35 C36 0.1(4) no
C34 C35 C36 C37 -1.5(4) no
C35 C36 C37 C38 1.2(4) no
C36 C37 C38 C39 0.5(4) no
C37 C38 C39 N2 178.2(2) no
C37 C38 C39 C34 -1.8(4) no
